data_2206753
loop_
_publ_author_name
'Joussef, Antonio C.'
'Silva, Luiz Everson da'
'Bortoluzzi, Adailton J.'
'Foro, Sabine'

_publ_section_title
;
 2,2-Dimethyl-5-[(1,2,4-triazin-3-ylamino)methylene]-1,3-dioxane-4,6-dione
;
_journal_coeditor_code NC6037
_journal_issue 9
_journal_name_full 'Acta Crystallographica Section E'
_journal_page_first o2873
_journal_page_last o2874
_journal_paper_doi 10.1107/S1600536805024918
_journal_volume 61
_journal_year 2005
_chemical_formula_iupac 'C10 H10 N4 O4'
_chemical_formula_moiety 'C10 H10 N4 O4'
_chemical_formula_sum 'C10 H10 N4 O4'
_chemical_formula_weight 250.22
_chemical_name_systematic
;
2,2-Dimethyl-5-[(1,2,4-triazin-3-ylamino)methylene]-1,3-dioxane-4,6-dione
;
_space_group_IT_number 14
_symmetry_cell_setting monoclinic
_symmetry_space_group_name_Hall '-P 2yn'
_symmetry_space_group_name_H-M 'P 1 21/n 1'
_atom_sites_solution_hydrogens geom
_atom_sites_solution_primary direct
_atom_sites_solution_secondary difmap
_audit_creation_method SHELXL-97
_cell_angle_alpha 90.00
_cell_angle_beta 107.331(5)
_cell_angle_gamma 90.00
_cell_formula_units_Z 4
_cell_length_a 6.379(5)
_cell_length_b 18.239(5)
_cell_length_c 10.101(5)
_cell_measurement_reflns_used 25
_cell_measurement_temperature 193(2)
_cell_measurement_theta_max 15.36
_cell_measurement_theta_min 4.94
_cell_volume 1121.9(11)
_computing_cell_refinement
;
CAD-4/PC Software
;
_computing_data_collection
;
CAD-4/PC Software (Enraf--Nonius, 1993)
;
_computing_data_reduction 'XCAD (Harms & Wocadlo, 1995)'
_computing_molecular_graphics 'PLATON (Spek, 2003)'
_computing_publication_material SHELXL97
_computing_structure_refinement 'SHELXL97 (Sheldrick, 1997)'
_computing_structure_solution 'SHELXS97 (Sheldrick, 1997)'
_diffrn_ambient_temperature 193(2)
_diffrn_measured_fraction_theta_full 0.968
_diffrn_measured_fraction_theta_max 0.968
_diffrn_measurement_device_type 'Enraf--Nonius CAD-4'
_diffrn_measurement_method \w/2\q
_diffrn_radiation_monochromator graphite
_diffrn_radiation_source 'fine-focus sealed tube'
_diffrn_radiation_type MoK\a
_diffrn_radiation_wavelength 0.71069
_diffrn_reflns_av_R_equivalents 0.0329
_diffrn_reflns_av_sigmaI/netI 0.0480
_diffrn_reflns_limit_h_max 7
_diffrn_reflns_limit_h_min -7
_diffrn_reflns_limit_k_max 0
_diffrn_reflns_limit_k_min -21
_diffrn_reflns_limit_l_max 0
_diffrn_reflns_limit_l_min -12
_diffrn_reflns_number 2028
_diffrn_reflns_theta_full 25.06
_diffrn_reflns_theta_max 25.06
_diffrn_reflns_theta_min 2.23
_diffrn_standards_decay_% 1
_diffrn_standards_interval_count 200
_diffrn_standards_number 3
_exptl_absorpt_coefficient_mu 0.118
_exptl_absorpt_correction_type none
_exptl_crystal_colour colorless
_exptl_crystal_density_diffrn 1.481
_exptl_crystal_density_method 'not measured'
_exptl_crystal_description prismatic
_exptl_crystal_F_000 520
_exptl_crystal_size_max 0.50
_exptl_crystal_size_mid 0.20
_exptl_crystal_size_min 0.16
_refine_diff_density_max 0.396
_refine_diff_density_min -0.273
_refine_ls_extinction_method none
_refine_ls_goodness_of_fit_ref 1.049
_refine_ls_hydrogen_treatment constr
_refine_ls_matrix_type full
_refine_ls_number_parameters 230
_refine_ls_number_reflns 1924
_refine_ls_number_restraints 48
_refine_ls_restrained_S_all 1.059
_refine_ls_R_factor_all 0.1175
_refine_ls_R_factor_gt 0.0553
_refine_ls_shift/su_max 0.000
_refine_ls_shift/su_mean 0.000
_refine_ls_structure_factor_coef Fsqd
_refine_ls_weighting_details 'calc w = 1/[\s^2^(Fo^2^)+(0.0592P)^2^+0.8549P] where P = (Fo^2^+2Fc^2^)/3'
_refine_ls_weighting_scheme calc
_refine_ls_wR_factor_gt 0.1343
_refine_ls_wR_factor_ref 0.1612
_reflns_number_gt 1191
_reflns_number_total 1924
_reflns_threshold_expression I>2\s(I)
_cod_data_source_file nc6037.cif
_cod_data_source_block I
_cod_original_sg_symbol_H-M 'P 21/n'
_cod_database_code 2206753
_cod_database_fobs_code 2206753

loop_
_symmetry_equiv_pos_as_xyz
'x, y, z'
'-x+1/2, y+1/2, -z+1/2'
'-x, -y, -z'
'x-1/2, -y-1/2, z-1/2'

loop_
_atom_site_label
_atom_site_fract_x
_atom_site_fract_y
_atom_site_fract_z
_atom_site_U_iso_or_equiv
_atom_site_adp_type
_atom_site_calc_flag
_atom_site_refinement_flags
_atom_site_occupancy
_atom_site_disorder_assembly
_atom_site_disorder_group
_atom_site_type_symbol
N1A 0.9782(6) 0.6036(2) 1.0890(4) 0.0586(10) Uani d PD 0.80 A 1 N
N2A 1.1859(8) 0.6181(3) 1.1748(6) 0.0761(15) Uani d PD 0.40 A 1 N
C3A 1.2246(8) 0.6863(3) 1.2461(5) 0.0593(12) Uani d PD 0.80 A 1 C
H3A 1.3663 0.6963 1.3020 0.071 Uiso calc PR 0.80 A 1 H
C4A 1.0786(7) 0.7339(3) 1.2382(5) 0.0644(12) Uani d PD 0.40 A 1 C
H4A 1.1099 0.7771 1.2892 0.077 Uiso calc PR 0.40 A 1 H
N5A 0.8863(7) 0.7209(2) 1.1578(5) 0.0643(11) Uani d PD 0.80 A 1 N
C6A 0.8422(6) 0.6574(3) 1.0863(4) 0.0481(11) Uani d PD 0.80 A 1 C
N7A 0.6265(5) 0.65445(18) 1.0047(3) 0.0473(9) Uani d PD 0.80 A 1 N
H7A 0.5447 0.6916 1.0070 0.057 Uiso calc PR 0.80 A 1 H
C8A 0.5346(6) 0.5989(2) 0.9227(4) 0.0440(10) Uani d PD 0.80 A 1 C
H8A 0.6225 0.5582 0.9223 0.053 Uiso calc PR 0.80 A 1 H
C9A 0.3230(6) 0.5962(3) 0.8392(5) 0.0396(10) Uani d PD 0.80 A 1 C
C10A 0.2456(8) 0.5300(4) 0.7624(6) 0.0435(12) Uani d PD 0.80 A 1 C
C12A -0.0661(9) 0.6001(4) 0.6320(6) 0.047(5) Uani d PD 0.80 A 1 C
C14A 0.1724(10) 0.6557(3) 0.8368(5) 0.0427(12) Uani d PD 0.80 A 1 C
C15A -0.3087(8) 0.5864(5) 0.5792(8) 0.070(2) Uani d PD 0.80 A 1 C
H15A -0.3382 0.5499 0.5075 0.084 Uiso calc PR 0.80 A 1 H
H15B -0.3828 0.6311 0.5424 0.084 Uiso calc PR 0.80 A 1 H
H15C -0.3603 0.5694 0.6539 0.084 Uiso calc PR 0.80 A 1 H
C16A 0.0256(12) 0.6315(3) 0.5252(5) 0.048(2) Uani d PD 0.80 A 1 C
H16A -0.0532 0.6754 0.4879 0.057 Uiso calc PR 0.80 A 1 H
H16B 0.0112 0.5965 0.4521 0.057 Uiso calc PR 0.80 A 1 H
H16C 0.1780 0.6430 0.5668 0.057 Uiso calc PR 0.80 A 1 H
O10A 0.3501(6) 0.47400(19) 0.7690(4) 0.0616(9) Uani d PD 0.80 A 1 O
O11A 0.0357(8) 0.5303(2) 0.6780(7) 0.0506(18) Uani d PD 0.80 A 1 O
O13A -0.0331(8) 0.6491(2) 0.7478(5) 0.0531(16) Uani d PD 0.80 A 1 O
O14A 0.2112(5) 0.70947(16) 0.9123(3) 0.0514(8) Uani d PD 0.80 A 1 O
N1B 0.896(3) 0.6908(12) 1.130(3) 0.101(5) Uiso d PD 0.20 B 2 N
N2B 1.112(3) 0.7006(12) 1.212(3) 0.101(5) Uiso d PD 0.10 B 2 N
C3B 1.259(3) 0.6407(14) 1.225(3) 0.101(5) Uiso d PD 0.20 B 2 C
H3B 1.3988 0.6452 1.2877 0.121 Uiso calc PR 0.20 B 2 H
C4B 1.214(3) 0.5818(12) 1.156(3) 0.101(5) Uiso d PD 0.10 B 2 C
H4B 1.3198 0.5457 1.1624 0.121 Uiso calc PR 0.10 B 2 H
N5B 1.020(2) 0.5742(10) 1.080(3) 0.101(5) Uiso d PD 0.20 B 2 N
C6B 0.875(2) 0.6303(12) 1.060(3) 0.101(5) Uiso d PD 0.20 B 2 C
N7B 0.6746(17) 0.6085(8) 0.9736(15) 0.059(4) Uiso d PD 0.20 B 2 N
H7B 0.6702 0.5652 0.9392 0.071 Uiso calc PR 0.20 B 2 H
C8B 0.4912(19) 0.6446(8) 0.9371(19) 0.067(6) Uiso d PD 0.20 B 2 C
H8B 0.4947 0.6915 0.9738 0.080 Uiso calc PR 0.20 B 2 H
C9B 0.2938(17) 0.6218(8) 0.851(2) 0.036(6) Uiso d PD 0.20 B 2 C
C10B 0.271(3) 0.5516(10) 0.786(3) 0.058(11) Uiso d PD 0.20 B 2 C
C12B -0.075(3) 0.5943(10) 0.6369(18) 0.05(2) Uiso d PD 0.20 B 2 C
C14B 0.106(2) 0.6699(10) 0.831(2) 0.049(9) Uiso d PD 0.20 B 2 C
C15B -0.302(3) 0.5632(13) 0.585(3) 0.055(9) Uiso d PD 0.20 B 2 C
H15D -0.3216 0.5400 0.4969 0.066 Uiso calc PR 0.20 B 2 H
H15E -0.4078 0.6020 0.5747 0.066 Uiso calc PR 0.20 B 2 H
H15F -0.3235 0.5278 0.6502 0.066 Uiso calc PR 0.20 B 2 H
C16B 0.001(6) 0.628(2) 0.526(3) 0.12(2) Uiso d PD 0.20 B 2 C
H16D -0.0528 0.6778 0.5102 0.145 Uiso calc PR 0.20 B 2 H
H16E -0.0528 0.6006 0.4417 0.145 Uiso calc PR 0.20 B 2 H
H16F 0.1590 0.6289 0.5535 0.145 Uiso calc PR 0.20 B 2 H
O10B 0.406(2) 0.5023(7) 0.8108(17) 0.072(6) Uiso d PD 0.20 B 2 O
O11B 0.068(3) 0.5347(9) 0.699(3) 0.053(9) Uiso d PD 0.20 B 2 O
O13B -0.083(2) 0.6478(10) 0.740(2) 0.068(10) Uiso d PD 0.20 B 2 O
O14B 0.107(2) 0.7268(7) 0.8957(15) 0.067(5) Uiso d PD 0.20 B 2 O
N2A1 1.0786(7) 0.7339(3) 1.2382(5) 0.0644(12) Uani d P 0.40 C 3 N
C4A1 1.1859(8) 0.6181(3) 1.1748(6) 0.0761(15) Uani d P 0.40 D 3 C
H4A1 1.2986 0.5842 1.1859 0.091 Uiso d PR 0.40 D 3 H
N2B1 1.214(3) 0.5818(12) 1.156(3) 0.101(5) Uiso d P 0.10 E 4 N
C4B1 1.112(3) 0.7006(12) 1.212(3) 0.101(5) Uiso d P 0.10 F 4 C
H4B1 1.1576 0.7451 1.2563 0.121 Uiso d PR 0.10 F 4 H

loop_
_atom_site_aniso_label
_atom_site_aniso_U_11
_atom_site_aniso_U_22
_atom_site_aniso_U_33
_atom_site_aniso_U_12
_atom_site_aniso_U_13
_atom_site_aniso_U_23
N1A 0.052(2) 0.061(3) 0.062(2) 0.010(2) 0.016(2) 0.015(2)
N2A 0.063(3) 0.097(4) 0.077(4) 0.033(3) 0.034(3) 0.039(3)
C3A 0.052(3) 0.068(3) 0.053(3) -0.014(3) 0.007(2) -0.003(3)
C4A 0.064(3) 0.055(3) 0.074(3) -0.001(2) 0.021(3) -0.014(2)
N5A 0.055(3) 0.064(3) 0.066(3) -0.005(2) 0.007(2) 0.003(2)
C6A 0.032(2) 0.074(4) 0.033(2) -0.011(2) 0.0021(18) 0.014(2)
N7A 0.041(2) 0.048(2) 0.0480(19) 0.0017(16) 0.0052(17) 0.0013(16)
C8A 0.044(3) 0.044(2) 0.044(2) 0.0047(19) 0.014(2) 0.006(2)
C9A 0.041(3) 0.035(3) 0.042(3) 0.005(2) 0.013(2) -0.004(2)
C10A 0.042(3) 0.043(3) 0.045(3) -0.001(3) 0.0106(19) 0.007(3)
C12A 0.044(5) 0.043(5) 0.048(6) 0.0001(19) 0.007(2) -0.006(2)
C14A 0.039(3) 0.046(3) 0.043(3) 0.001(3) 0.012(2) 0.001(2)
C15A 0.047(3) 0.080(5) 0.075(4) -0.006(3) 0.007(2) -0.008(4)
C16A 0.059(3) 0.038(3) 0.042(3) -0.003(2) 0.008(2) 0.0026(18)
O10A 0.066(2) 0.0414(18) 0.072(2) 0.0130(18) 0.0116(17) -0.0003(18)
O11A 0.056(3) 0.037(2) 0.052(3) -0.0017(15) 0.0049(17) 0.0004(14)
O13A 0.0384(19) 0.061(3) 0.053(3) 0.0099(17) 0.0028(18) -0.0179(15)
O14A 0.050(2) 0.0457(18) 0.0532(19) 0.0045(16) 0.0075(15) -0.0126(15)
N2A1 0.064(3) 0.055(3) 0.074(3) -0.001(2) 0.021(3) -0.014(2)
C4A1 0.063(3) 0.097(4) 0.077(4) 0.033(3) 0.034(3) 0.039(3)

loop_
_atom_type_symbol
_atom_type_description
_atom_type_scat_dispersion_real
_atom_type_scat_dispersion_imag
_atom_type_scat_source
C C 0.0033 0.0016 'International Tables Vol C Tables 4.2.6.8 and 6.1.1.4'
H H 0.0000 0.0000 'International Tables Vol C Tables 4.2.6.8 and 6.1.1.4'
N N 0.0061 0.0033 'International Tables Vol C Tables 4.2.6.8 and 6.1.1.4'
O O 0.0106 0.0060 'International Tables Vol C Tables 4.2.6.8 and 6.1.1.4'

loop_
_geom_angle_atom_site_label_1
_geom_angle_atom_site_label_2
_geom_angle_atom_site_label_3
_geom_angle
C6A N1A N2A 112.2(4)
N1A N2A C3A 118.5(4)
N1A N2A H4A1 120.8
C3A N2A H4A1 120.7
C4A C3A N2A 123.9(5)
C4A C3A H3A 118.0
N2A C3A H3A 118.0
N2A C3A H4B1 146.5
H3A C3A H4B1 94.6
C3A C4A N5A 117.8(5)
C3A C4A H4A 121.1
N5A C4A H4A 121.1
N5A C4A H4B1 159.7
C4A N5A C6A 120.5(4)
N1A C6A N5A 127.1(4)
N1A C6A N7A 121.5(4)
N5A C6A N7A 111.4(4)
C8A N7A C6A 125.4(4)
C8A N7A H7A 117.3
C6A N7A H7A 117.3
N7A C8A C9A 125.8(4)
N7A C8A H8A 117.1
C9A C8A H8A 117.1
C8A C9A C10A 118.8(4)
C8A C9A C14A 120.9(4)
C10A C9A C14A 120.1(3)
O10A C10A O11A 117.5(6)
O10A C10A C9A 125.6(5)
O11A C10A C9A 116.8(4)
O13A C12A O11A 110.1(4)
O13A C12A C16A 110.9(5)
O11A C12A C16A 109.7(3)
O13A C12A C15A 106.2(4)
O11A C12A C15A 106.6(6)
C16A C12A C15A 113.2(4)
O14A C14A O13A 117.4(6)
O14A C14A C9A 125.6(5)
O13A C14A C9A 116.8(4)
C12A C15A H15A 109.5
C12A C15A H15B 109.5
H15A C15A H15B 109.5
C12A C15A H15C 109.5
H15A C15A H15C 109.5
H15B C15A H15C 109.5
C12A C16A H16A 109.5
C12A C16A H16B 109.5
H16A C16A H16B 109.5
C12A C16A H16C 109.5
H16A C16A H16C 109.5
H16B C16A H16C 109.5
C10A O11A C12A 118.2(4)
C14A O13A C12A 118.2(4)
C6B N1B N2B 110.9(9)
N1B N2B C3B 117.8(9)
N1B N2B H4B1 120.7
C3B N2B H4B1 121.5
C4B C3B N2B 124.6(9)
C4B C3B H3B 117.7
N2B C3B H3B 117.7
N2B C3B H4A1 149.1
N5B C4B C3B 116.9(9)
N5B C4B H4B 121.6
C3B C4B H4B 121.6
C4B N5B C6B 120.9(9)
N1B C6B N5B 127.3(10)
N1B C6B N7B 121.2(9)
N5B C6B N7B 110.0(9)
C8B N7B C6B 128.6(10)
C8B N7B H7B 115.7
C6B N7B H7B 115.7
N7B C8B C9B 127.6(10)
N7B C8B H8B 116.2
C9B C8B H8B 116.2
C8B C9B C10B 120.8(8)
C8B C9B C14B 118.3(8)
C10B C9B C14B 120.8(7)
O10B C10B O11B 116.0(11)
O10B C10B C9B 127.1(10)
O11B C10B C9B 116.4(8)
O13B C12B O11B 110.5(7)
O13B C12B C16B 110.7(9)
O11B C12B C16B 109.9(8)
O13B C12B C15B 105.5(8)
O11B C12B C15B 106.9(9)
C16B C12B C15B 113.3(8)
O14B C14B O13B 118.6(10)
O14B C14B C9B 124.4(9)
O13B C14B C9B 116.9(7)
C12B C15B H15D 109.5
C12B C15B H15E 109.5
H15D C15B H15E 109.5
C12B C15B H15F 109.5
H15D C15B H15F 109.5
H15E C15B H15F 109.5
C12B C16B H16D 109.5
C12B C16B H16E 109.5
H16D C16B H16E 109.5
C12B C16B H16F 109.5
H16D C16B H16F 109.5
H16E C16B H16F 109.5
C10B O11B C12B 117.9(9)
C14B O13B C12B 118.6(9)

loop_
_geom_bond_atom_site_label_1
_geom_bond_atom_site_label_2
_geom_bond_distance
N1A C6A 1.304(6)
N1A N2A 1.376(6)
N2A C3A 1.421(6)
N2A H4A1 0.9295
C3A C4A 1.258(6)
C3A H3A 0.9300
C3A H4B1 1.1707
C4A N5A 1.275(5)
C4A H4A 0.9300
N5A C6A 1.350(6)
C6A N7A 1.379(5)
N7A C8A 1.330(4)
N7A H7A 0.8600
C8A C9A 1.363(5)
C8A H8A 0.9300
C9A C10A 1.440(8)
C9A C14A 1.445(7)
C10A O10A 1.210(5)
C10A O11A 1.356(6)
C12A O13A 1.437(4)
C12A O11A 1.442(5)
C12A C16A 1.487(8)
C12A C15A 1.500(6)
C14A O14A 1.222(5)
C14A O13A 1.356(6)
C15A H15A 0.9600
C15A H15B 0.9600
C15A H15C 0.9600
C16A H16A 0.9600
C16A H16B 0.9600
C16A H16C 0.9600
N1B C6B 1.299(10)
N1B N2B 1.391(11)
N2B C3B 1.424(10)
N2B H4B1 0.9295
C3B C4B 1.263(11)
C3B H3B 0.9300
C3B H4A1 1.1558
C4B N5B 1.257(10)
C4B H4B 0.9300
N5B C6B 1.354(10)
C6B N7B 1.375(9)
N7B C8B 1.296(9)
N7B H7B 0.8600
C8B C9B 1.363(8)
C8B H8B 0.9300
C9B C10B 1.427(11)
C9B C14B 1.448(10)
C10B O10B 1.217(9)
C10B O11B 1.367(9)
C12B O13B 1.439(8)
C12B O11B 1.440(9)
C12B C16B 1.487(11)
C12B C15B 1.500(9)
C14B O14B 1.227(9)
C14B O13B 1.345(9)
C15B H15D 0.9600
C15B H15E 0.9600
C15B H15F 0.9600
C16B H16D 0.9600
C16B H16E 0.9600
C16B H16F 0.9600

loop_
_geom_hbond_atom_site_label_D
_geom_hbond_atom_site_label_H
_geom_hbond_atom_site_label_A
_geom_hbond_site_symmetry_A
_geom_hbond_distance_DH
_geom_hbond_distance_HA
_geom_hbond_distance_DA
_geom_hbond_angle_DHA
N7A H7A O14A . 0.86 2.08 2.724(5) 131
N7B H7B O10B . 0.86 2.13 2.777(19) 132
C4B H4B O10A 3_767 0.93 2.04 2.842(14) 143
C4B H4B O10B 3_767 0.93 1.90 2.802(19) 162

loop_
_geom_torsion_atom_site_label_1
_geom_torsion_atom_site_label_2
_geom_torsion_atom_site_label_3
_geom_torsion_atom_site_label_4
_geom_torsion
C6A N1A N2A C3A 0.0(7)
N1A N2A C3A C4A 1.7(8)
N2A C3A C4A N5A -2.3(8)
C3A C4A N5A C6A 1.3(8)
N2A N1A C6A N5A -1.0(7)
N2A N1A C6A N7A 178.8(4)
C4A N5A C6A N1A 0.4(8)
C4A N5A C6A N7A -179.4(5)
N1A C6A N7A C8A 0.2(7)
N5A C6A N7A C8A -180.0(4)
C6A N7A C8A C9A -178.4(4)
N7A C8A C9A C10A -176.6(4)
N7A C8A C9A C14A -2.2(7)
C8A C9A C10A O10A 3.2(8)
C14A C9A C10A O10A -171.3(5)
C8A C9A C10A O11A -178.4(5)
C14A C9A C10A O11A 7.1(8)
C8A C9A C14A O14A -5.4(8)
C10A C9A C14A O14A 169.0(5)
C8A C9A C14A O13A 178.3(5)
C10A C9A C14A O13A -7.3(8)
O10A C10A O11A C12A -159.6(6)
C9A C10A O11A C12A 21.9(8)
O13A C12A O11A C10A -48.4(7)
C16A C12A O11A C10A 73.9(7)
C15A C12A O11A C10A -163.2(6)
O14A C14A O13A C12A 161.9(6)
C9A C14A O13A C12A -21.5(8)
O11A C12A O13A C14A 48.1(8)
C16A C12A O13A C14A -73.5(6)
C15A C12A O13A C14A 163.2(6)
C6B N1B N2B C3B -10(6)
N1B N2B C3B C4B 7(6)
N2B C3B C4B N5B -5(6)
C3B C4B N5B C6B 8(6)
N2B N1B C6B N5B 14(7)
N2B N1B C6B N7B 179(3)
C4B N5B C6B N1B -14(7)
C4B N5B C6B N7B -179(3)
N1B C6B N7B C8B 8(6)
N5B C6B N7B C8B 175(3)
C6B N7B C8B C9B -180(3)
N7B C8B C9B C10B -2(4)
N7B C8B C9B C14B 177(2)
C8B C9B C10B O10B 10(5)
C14B C9B C10B O10B -168(3)
C8B C9B C10B O11B -178(2)
C14B C9B C10B O11B 3(5)
C8B C9B C14B O14B -8(4)
C10B C9B C14B O14B 171(3)
C8B C9B C14B O13B 176(2)
C10B C9B C14B O13B -5(4)
O10B C10B O11B C12B -163(3)
C9B C10B O11B C12B 24(4)
O13B C12B O11B C10B -48(2)
C16B C12B O11B C10B 74(3)
C15B C12B O11B C10B -163(2)
O14B C14B O13B C12B 163(2)
C9B C14B O13B C12B -21(4)
O11B C12B O13B C14B 47(2)
C16B C12B O13B C14B -75(3)
C15B C12B O13B C14B 162(2)
